data_1519758
loop_
_publ_author_name
'Gurry, Michael'
'Sweeney, Martin'
'McArdle, Patrick'
'Aldabbagh, Fawaz'

_publ_section_title
;
 One-pot hydrogen peroxide and hydrohalic Acid induced ring closure and
 selective aromatic halogenation to give new ring-fused benzimidazoles.
;
_journal_issue 11
_journal_name_full 'Organic letters'
_journal_page_first 2856
_journal_page_last 2859
_journal_paper_doi 10.1021/acs.orglett.5b01317
_journal_volume 17
_journal_year 2015
_chemical_formula_sum 'C12 H12 Br2 N2 O'
_chemical_formula_weight 360.06
_space_group_crystal_system monoclinic
_space_group_IT_number 14
_space_group_name_Hall '-P 2ybc'
_space_group_name_H-M_alt 'P 1 21/c 1'
_symmetry_space_group_name_Hall '-P 2ybc'
_symmetry_space_group_name_H-M 'P 1 21/c 1'
_atom_sites_solution_hydrogens geom
_audit_creation_method SHELXL-2014/7
_cell_angle_alpha 90
_cell_angle_beta 91.440(12)
_cell_angle_gamma 90
_cell_formula_units_Z 8
_cell_length_a 7.3945(9)
_cell_length_b 20.124(3)
_cell_length_c 17.430(2)
_cell_measurement_reflns_used 1452
_cell_measurement_temperature 293.0(2)
_cell_measurement_theta_max 23.5420
_cell_measurement_theta_min 3.4080
_cell_volume 2592.9(6)
_computing_cell_refinement
;
'Wed Jan 07 07:34:48 2015'
;
_computing_data_collection
;
'Wed Jan 07 07:34:48 2015'
;
_computing_data_reduction
;
'Wed Jan 07 07:34:48 2015'
;
_computing_structure_refinement 'SHELXL-2014/7 (Sheldrick, 2014)'
_diffrn_ambient_temperature 293.0(2)
_diffrn_detector_area_resol_mean 16.1048
_diffrn_measured_fraction_theta_full 0.998
_diffrn_measured_fraction_theta_max 0.842
_diffrn_measurement_device_type 'Xcalibur, Sapphire3'
_diffrn_measurement_method '\w scans'
_diffrn_radiation_type MoK\a
_diffrn_radiation_wavelength 0.71073
_diffrn_reflns_av_R_equivalents 0.0742
_diffrn_reflns_av_unetI/netI 0.2055
_diffrn_reflns_laue_measured_fraction_full 0.998
_diffrn_reflns_laue_measured_fraction_max 0.842
_diffrn_reflns_limit_h_max 8
_diffrn_reflns_limit_h_min -10
_diffrn_reflns_limit_k_max 15
_diffrn_reflns_limit_k_min -27
_diffrn_reflns_limit_l_max 23
_diffrn_reflns_limit_l_min -23
_diffrn_reflns_number 12488
_diffrn_reflns_point_group_measured_fraction_full 0.998
_diffrn_reflns_point_group_measured_fraction_max 0.842
_diffrn_reflns_theta_full 25.242
_diffrn_reflns_theta_max 29.298
_diffrn_reflns_theta_min 3.134
_diffrn_source 'Enhance (Mo) X-ray Source'
_exptl_absorpt_coefficient_mu 6.238
_exptl_absorpt_correction_T_max 1.00000
_exptl_absorpt_correction_T_min 0.61730
_exptl_absorpt_correction_type multi-scan
_exptl_absorpt_process_details
;
crysalispro, agilent technologies,
version 1.171.37.31 (release 14-01-2014 crysalis171 .net)
(compiled jan 14 2014,18:38:05)
empirical absorption correction using spherical harmonics,
 implemented in scale3 abspack scaling algorithm.
;
_exptl_crystal_colour Colourless
_exptl_crystal_density_diffrn 1.845
_exptl_crystal_description Parallelepiped
_exptl_crystal_F_000 1408
_exptl_crystal_size_max 0.40
_exptl_crystal_size_mid 0.05
_exptl_crystal_size_min 0.04
_refine_diff_density_max 0.910
_refine_diff_density_min -0.561
_refine_diff_density_rms 0.098
_refine_ls_extinction_method none
_refine_ls_goodness_of_fit_ref 0.822
_refine_ls_hydrogen_treatment constr
_refine_ls_matrix_type full
_refine_ls_number_parameters 309
_refine_ls_number_reflns 5969
_refine_ls_number_restraints 0
_refine_ls_restrained_S_all 0.822
_refine_ls_R_factor_all 0.2040
_refine_ls_R_factor_gt 0.0595
_refine_ls_shift/su_max 0.000
_refine_ls_shift/su_mean 0.000
_refine_ls_structure_factor_coef Fsqd
_refine_ls_weighting_details 'w=1/[\s^2^(Fo^2^)+(0.0367P)^2^] where P=(Fo^2^+2Fc^2^)/3'
_refine_ls_weighting_scheme calc
_refine_ls_wR_factor_gt 0.1050
_refine_ls_wR_factor_ref 0.1559
_reflns_Friedel_coverage 0.000
_reflns_number_gt 1948
_reflns_number_total 5969
_reflns_threshold_expression 'I > 2\s(I)'
_cod_data_source_file mg_compound_4m.cif
_cod_data_source_block mg_8
_cod_depositor_comments 'Adding full bibliography for 1519757--1519761.cif.'
_cod_original_cell_volume 2593.0(6)
_cod_database_code 1519758
_shelx_shelxl_version_number 2014/7
_comment
;
The Br5 atom represents 5% of a possible tribromo derivative
;
_shelx_space_group_comment
;
The symmetry employed for this shelxl refinement is uniquely defined
by the following loop, which should always be used as a source of
symmetry information in preference to the above space-group names.
They are only intended as comments.
;
_shelx_estimated_absorpt_t_min 0.189
_shelx_estimated_absorpt_t_max 0.788

loop_
_space_group_symop_operation_xyz
'x, y, z'
'x, -y+1/2, z+1/2'
'-x, -y, -z'
'-x, y-1/2, -z-1/2'

loop_
_atom_site_label
_atom_site_type_symbol
_atom_site_fract_x
_atom_site_fract_y
_atom_site_fract_z
_atom_site_U_iso_or_equiv
_atom_site_adp_type
_atom_site_occupancy
_atom_site_site_symmetry_order
_atom_site_calc_flag
_atom_site_refinement_flags_posn
_atom_site_refinement_flags_adp
_atom_site_refinement_flags_occupancy
_atom_site_disorder_assembly
_atom_site_disorder_group
Br1 Br 0.96711(14) 0.27914(5) 0.62383(7) 0.0784(4) Uani 1 1 d . . . . .
Br2 Br 0.73240(15) 0.01789(5) 0.55551(6) 0.0753(4) Uani 1 1 d . . . . .
Br3 Br 0.46508(13) 0.19990(5) 0.17314(7) 0.0811(4) Uani 1 1 d . . . . .
Br4 Br 0.30486(14) 0.30876(6) 0.46409(6) 0.0778(4) Uani 1 1 d . . . . .
Br5 Br 0.343(3) 0.3409(13) 0.0859(14) 0.097(8) Uiso 0.05 1 d . . P A 2
O1 O 0.8687(8) 0.1593(3) 0.5272(3) 0.0707(18) Uani 1 1 d . . . . .
O2 O 0.4184(8) 0.2050(3) 0.3463(4) 0.077(2) Uani 1 1 d . . . . .
N1 N 0.7781(8) 0.0969(3) 0.8285(4) 0.0462(18) Uani 1 1 d . . . . .
N2 N 0.7149(8) 0.0158(4) 0.7439(4) 0.0532(19) Uani 1 1 d . . . . .
N3 N 0.2581(8) 0.4488(3) 0.2268(4) 0.0414(17) Uani 1 1 d . . . . .
N4 N 0.2373(8) 0.4387(3) 0.3545(4) 0.0458(17) Uani 1 1 d . . . . .
C1 C 0.8085(10) 0.1249(4) 0.7577(5) 0.041(2) Uani 1 1 d . . . . .
C2 C 0.8635(10) 0.1869(4) 0.7360(5) 0.049(2) Uani 1 1 d . . . . .
H2 H 0.8877 0.2205 0.7714 0.064 Uiso 1 1 calc R U . . .
C3 C 0.8810(10) 0.1965(4) 0.6566(5) 0.055(2) Uani 1 1 d . . . . .
C4 C 0.8399(11) 0.1474(5) 0.6026(5) 0.050(2) Uani 1 1 d . . . . .
C5 C 0.7840(10) 0.0860(4) 0.6282(5) 0.048(2) Uani 1 1 d . . . . .
C6 C 0.7658(10) 0.0727(4) 0.7066(5) 0.043(2) Uani 1 1 d . . . . .
C7 C 0.7273(10) 0.0336(5) 0.8163(5) 0.051(2) Uani 1 1 d . . . . .
C8 C 0.6912(11) -0.0119(5) 0.8811(5) 0.065(3) Uani 1 1 d . . . . .
H8A H 0.5627 -0.0114 0.8909 0.084 Uiso 1 1 calc R U . B 1
H8B H 0.7232 -0.0568 0.8664 0.084 Uiso 1 1 calc R U . B 1
C9 C 0.786(2) 0.0045(9) 0.9490(10) 0.057(5) Uiso 0.5 1 d . . P C 1
H9A H 0.9018 -0.0185 0.9488 0.074 Uiso 0.5 1 calc R U P C 1
H9B H 0.7195 -0.0130 0.9917 0.074 Uiso 0.5 1 calc R U P C 1
C10 C 0.827(3) 0.0850(10) 0.9659(12) 0.070(7) Uiso 0.5 1 d . . P C 1
H10A H 0.7464 0.0996 1.0056 0.091 Uiso 0.5 1 calc R U P C 1
H10B H 0.9495 0.0891 0.9864 0.091 Uiso 0.5 1 calc R U P C 1
C9A C 0.685(3) 0.0336(12) 0.9597(12) 0.079(7) Uiso 0.5 1 d . . P C 2
H9A1 H 0.5584 0.0353 0.9731 0.103 Uiso 0.5 1 calc R U P C 2
H9A2 H 0.7452 0.0074 0.9994 0.103 Uiso 0.5 1 calc R U P C 2
C10A C 0.729(3) 0.0774(12) 0.9665(12) 0.070(6) Uiso 0.5 1 d . . P C 2
H10C H 0.8239 0.0737 1.0056 0.091 Uiso 0.5 1 calc R U P C 2
H10D H 0.6310 0.1012 0.9905 0.091 Uiso 0.5 1 calc R U P C 2
C11 C 0.8075(12) 0.1292(4) 0.9037(4) 0.058(3) Uani 1 1 d . . . . .
H11A H 0.9154 0.1564 0.9016 0.075 Uiso 1 1 calc R U . C 1
H11B H 0.7063 0.1584 0.9130 0.075 Uiso 1 1 calc R U . C 1
C12 C 0.7127(14) 0.1877(5) 0.4884(5) 0.097(4) Uani 1 1 d . . . . .
H12A H 0.6074 0.1619 0.4997 0.126 Uiso 1 1 calc R U . . .
H12B H 0.7307 0.1876 0.4341 0.126 Uiso 1 1 calc R U . . .
H12C H 0.6961 0.2325 0.5057 0.126 Uiso 1 1 calc R U . . .
C13 C 0.2887(9) 0.3783(4) 0.3214(5) 0.042(2) Uani 1 1 d . . . . .
C14 C 0.3248(10) 0.3176(5) 0.3571(4) 0.045(2) Uani 1 1 d . . . . .
C15 C 0.3751(11) 0.2636(4) 0.3123(6) 0.053(2) Uani 1 1 d . . . . .
C16 C 0.3862(10) 0.2740(4) 0.2333(5) 0.048(2) Uani 1 1 d . . . . .
C17 C 0.3520(10) 0.3328(4) 0.1972(5) 0.044(2) Uani 1 1 d . . . . .
H17 H 0.3621 0.3374 0.1444 0.057 Uiso 1 1 calc R U . A 2
C18 C 0.3018(9) 0.3852(4) 0.2427(4) 0.040(2) Uani 1 1 d . . . . .
C19 C 0.2542(11) 0.4808(4) 0.1514(4) 0.055(2) Uani 1 1 d . . . . .
H19A H 0.1378 0.4736 0.1259 0.072 Uiso 1 1 calc R U . D 1
H19B H 0.3474 0.4622 0.1197 0.072 Uiso 1 1 calc R U . D 1
C20 C 0.286(3) 0.5528(11) 0.1627(12) 0.082(6) Uiso 0.5 1 d . . P E 1
H20A H 0.4156 0.5592 0.1622 0.107 Uiso 0.5 1 calc R U P E 1
H20B H 0.2365 0.5746 0.1172 0.107 Uiso 0.5 1 calc R U P E 1
C21 C 0.229(2) 0.5864(8) 0.2209(10) 0.044(5) Uiso 0.5 1 d . . P E 1
H21A H 0.1227 0.6109 0.2031 0.057 Uiso 0.5 1 calc R U P E 1
H21B H 0.3211 0.6190 0.2337 0.057 Uiso 0.5 1 calc R U P E 1
C20A C 0.151(2) 0.5497(8) 0.1554(9) 0.048(4) Uiso 0.5 1 d . . P E 2
H20C H 0.2104 0.5805 0.1215 0.062 Uiso 0.5 1 calc R U P E 2
H20D H 0.0292 0.5430 0.1347 0.062 Uiso 0.5 1 calc R U P E 2
C21A C 0.138(3) 0.5771(10) 0.2192(12) 0.064(6) Uiso 0.5 1 d . . P E 2
H21C H 0.0139 0.5922 0.2207 0.084 Uiso 0.5 1 calc R U P E 2
H21D H 0.2110 0.6171 0.2155 0.084 Uiso 0.5 1 calc R U P E 2
C22 C 0.1781(12) 0.5516(4) 0.2968(5) 0.058(2) Uani 1 1 d . . . . .
H22A H 0.2432 0.5725 0.3393 0.076 Uiso 1 1 calc R U . E 1
H22B H 0.0497 0.5570 0.3049 0.076 Uiso 1 1 calc R U . E 1
C23 C 0.2230(9) 0.4796(4) 0.2951(5) 0.041(2) Uani 1 1 d . . . . .
C24 C 0.2704(14) 0.1593(5) 0.3510(7) 0.112(4) Uani 1 1 d . . . . .
H24A H 0.1938 0.1723 0.3920 0.145 Uiso 1 1 calc R U . . .
H24B H 0.3164 0.1154 0.3607 0.145 Uiso 1 1 calc R U . . .
H24C H 0.2021 0.1596 0.3035 0.145 Uiso 1 1 calc R U . . .

loop_
_atom_site_aniso_label
_atom_site_aniso_U_11
_atom_site_aniso_U_22
_atom_site_aniso_U_33
_atom_site_aniso_U_23
_atom_site_aniso_U_13
_atom_site_aniso_U_12
Br1 0.0813(7) 0.0600(7) 0.0944(9) 0.0173(6) 0.0124(6) -0.0088(6)
Br2 0.1107(8) 0.0683(7) 0.0467(7) -0.0093(5) 0.0008(6) -0.0050(6)
Br3 0.0772(7) 0.0624(7) 0.1035(10) -0.0231(6) -0.0030(6) 0.0144(6)
Br4 0.0919(8) 0.0853(8) 0.0564(7) 0.0270(6) 0.0077(6) 0.0143(6)
O1 0.094(5) 0.079(5) 0.040(4) 0.014(4) 0.012(3) 0.017(4)
O2 0.080(5) 0.045(4) 0.106(6) 0.018(4) -0.007(4) 0.003(4)
N1 0.051(4) 0.042(4) 0.045(5) 0.001(4) 0.002(4) 0.004(4)
N2 0.056(4) 0.054(5) 0.050(5) 0.009(4) 0.006(4) 0.005(4)
N3 0.041(4) 0.031(4) 0.052(5) 0.000(4) -0.005(3) -0.006(3)
N4 0.063(4) 0.046(4) 0.028(4) 0.000(3) 0.006(3) -0.005(4)
C1 0.043(5) 0.036(5) 0.045(5) -0.004(4) 0.000(4) 0.010(4)
C2 0.055(5) 0.038(5) 0.054(6) 0.009(5) -0.002(4) 0.004(4)
C3 0.045(5) 0.058(6) 0.063(7) 0.016(5) 0.005(5) -0.002(5)
C4 0.062(6) 0.057(6) 0.030(5) -0.005(5) 0.006(4) 0.004(5)
C5 0.052(5) 0.043(5) 0.049(6) 0.009(5) -0.002(4) 0.011(4)
C6 0.046(5) 0.040(5) 0.042(5) 0.011(4) 0.004(4) 0.006(4)
C7 0.048(5) 0.053(6) 0.052(6) 0.028(5) 0.008(5) 0.013(5)
C8 0.072(6) 0.070(7) 0.053(7) 0.013(5) 0.012(5) 0.003(5)
C11 0.073(6) 0.073(7) 0.029(5) -0.012(5) 0.007(4) -0.011(5)
C12 0.148(10) 0.088(9) 0.054(7) 0.027(6) -0.028(7) 0.028(8)
C13 0.030(4) 0.049(6) 0.048(6) -0.006(5) -0.007(4) 0.000(4)
C14 0.035(5) 0.061(6) 0.039(5) 0.002(5) 0.000(4) -0.003(4)
C15 0.052(5) 0.034(5) 0.072(7) 0.011(5) -0.013(5) -0.008(4)
C16 0.044(5) 0.049(6) 0.050(6) -0.008(5) 0.002(4) -0.007(4)
C17 0.043(5) 0.049(5) 0.039(5) 0.012(5) -0.007(4) -0.014(4)
C18 0.039(5) 0.048(5) 0.031(5) -0.007(4) 0.004(4) -0.006(4)
C19 0.073(6) 0.060(6) 0.032(5) 0.009(5) 0.011(4) -0.004(5)
C22 0.082(6) 0.047(6) 0.046(6) -0.007(5) -0.004(5) 0.002(5)
C23 0.037(5) 0.038(5) 0.049(6) -0.003(5) 0.000(4) -0.013(4)
C24 0.115(10) 0.055(7) 0.165(13) 0.051(8) -0.007(9) -0.006(7)

loop_
_atom_type_symbol
_atom_type_description
_atom_type_scat_dispersion_real
_atom_type_scat_dispersion_imag
_atom_type_scat_source
C C 0.0033 0.0016 'International Tables Vol C Tables 4.2.6.8 and 6.1.1.4'
H H 0.0000 0.0000 'International Tables Vol C Tables 4.2.6.8 and 6.1.1.4'
N N 0.0061 0.0033 'International Tables Vol C Tables 4.2.6.8 and 6.1.1.4'
O O 0.0106 0.0060 'International Tables Vol C Tables 4.2.6.8 and 6.1.1.4'
Br Br -0.2901 2.4595 'International Tables Vol C Tables 4.2.6.8 and 6.1.1.4'

loop_
_geom_angle_atom_site_label_1
_geom_angle_atom_site_label_2
_geom_angle_atom_site_label_3
_geom_angle
C4 O1 C12 112.4(7)
C15 O2 C24 114.3(7)
C7 N1 C1 107.3(7)
C7 N1 C11 126.3(8)
C1 N1 C11 126.3(7)
C7 N2 C6 102.4(7)
C18 N3 C23 107.5(7)
C18 N3 C19 127.0(7)
C23 N3 C19 125.5(7)
C23 N4 C13 103.6(7)
C2 C1 N1 132.6(8)
C2 C1 C6 124.6(8)
N1 C1 C6 102.8(7)
C1 C2 C3 115.7(8)
C1 C2 H2 122.1
C3 C2 H2 122.1
C4 C3 C2 122.9(8)
C4 C3 Br1 119.6(7)
C2 C3 Br1 117.5(7)
O1 C4 C5 121.8(8)
O1 C4 C3 119.5(8)
C5 C4 C3 118.6(8)
C4 C5 C6 121.6(8)
C4 C5 Br2 119.1(7)
C6 C5 Br2 119.3(6)
N2 C6 C5 130.9(8)
N2 C6 C1 112.4(8)
C5 C6 C1 116.6(8)
N2 C7 N1 115.0(8)
N2 C7 C8 123.7(9)
N1 C7 C8 121.3(9)
C9 C8 C7 113.7(10)
C7 C8 C9A 107.4(11)
C9 C8 H8A 108.8
C7 C8 H8A 108.8
C9 C8 H8B 108.8
C7 C8 H8B 108.8
H8A C8 H8B 107.7
C8 C9 C10 117.4(14)
C8 C9 H9A 107.9
C10 C9 H9A 107.9
C8 C9 H9B 107.9
C10 C9 H9B 107.9
H9A C9 H9B 107.2
C11 C10 C9 117.5(15)
C11 C10 H10A 107.9
C9 C10 H10A 107.9
C11 C10 H10B 107.9
C9 C10 H10B 107.9
H10A C10 H10B 107.2
C10A C9A C8 127(3)
C10A C9A H9A1 105.5
C8 C9A H9A1 105.5
C10A C9A H9A2 105.5
C8 C9A H9A2 105.5
H9A1 C9A H9A2 106.1
C9A C10A C11 130(3)
C9A C10A H10C 104.9
C11 C10A H10C 104.9
C9A C10A H10D 104.9
C11 C10A H10D 104.9
H10C C10A H10D 105.8
C10 C11 N1 114.7(11)
N1 C11 C10A 105.7(10)
C10 C11 H11A 108.6
N1 C11 H11A 108.6
C10 C11 H11B 108.6
N1 C11 H11B 108.6
H11A C11 H11B 107.6
O1 C12 H12A 109.5
O1 C12 H12B 109.5
H12A C12 H12B 109.5
O1 C12 H12C 109.5
H12A C12 H12C 109.5
H12B C12 H12C 109.5
C18 C13 C14 120.9(8)
C18 C13 N4 110.3(8)
C14 C13 N4 128.8(8)
C15 C14 C13 118.9(8)
C15 C14 Br4 120.7(7)
C13 C14 Br4 120.4(7)
O2 C15 C14 119.8(9)
O2 C15 C16 122.7(9)
C14 C15 C16 117.4(8)
C17 C16 C15 124.7(8)
C17 C16 Br3 118.6(7)
C15 C16 Br3 116.7(7)
C16 C17 C18 116.7(8)
C16 C17 Br5 122.3(11)
C18 C17 Br5 120.5(10)
C16 C17 H17 121.6
C18 C17 H17 121.6
Br5 C17 H17 6.6
N3 C18 C17 132.5(8)
N3 C18 C13 106.1(7)
C17 C18 C13 121.4(8)
N3 C19 C20 108.1(10)
N3 C19 C20A 110.1(8)
N3 C19 H19A 110.1
C20 C19 H19A 110.1
N3 C19 H19B 110.1
C20 C19 H19B 110.1
H19A C19 H19B 108.4
C21 C20 C19 124.2(18)
C21 C20 H20A 106.3
C19 C20 H20A 106.3
C21 C20 H20B 106.3
C19 C20 H20B 106.3
H20A C20 H20B 106.4
C20 C21 C22 121.4(17)
C20 C21 H21A 107.0
C22 C21 H21A 107.0
C20 C21 H21B 107.0
C22 C21 H21B 107.0
H21A C21 H21B 106.7
C21A C20A C19 118.2(15)
C21A C20A H20C 107.8
C19 C20A H20C 107.8
C21A C20A H20D 107.8
C19 C20A H20D 107.8
H20C C20A H20D 107.1
C20A C21A C22 130.4(18)
C20A C21A H21C 104.7
C22 C21A H21C 104.7
C20A C21A H21D 104.7
C22 C21A H21D 104.7
H21C C21A H21D 105.7
C21A C22 C23 111.3(10)
C23 C22 C21 111.4(9)
C23 C22 H22A 109.4
C21 C22 H22A 109.4
C23 C22 H22B 109.4
C21 C22 H22B 109.4
H22A C22 H22B 108.0
N4 C23 N3 112.6(7)
N4 C23 C22 127.2(8)
N3 C23 C22 120.3(7)
O2 C24 H24A 109.5
O2 C24 H24B 109.5
H24A C24 H24B 109.5
O2 C24 H24C 109.5
H24A C24 H24C 109.5
H24B C24 H24C 109.5

loop_
_geom_bond_atom_site_label_1
_geom_bond_atom_site_label_2
_geom_bond_distance
Br1 C3 1.875(9)
Br2 C5 1.899(8)
Br3 C16 1.921(8)
Br4 C14 1.883(8)
Br5 C17 1.95(3)
O1 C4 1.357(9)
O1 C12 1.440(9)
O2 C15 1.356(9)
O2 C24 1.433(10)
N1 C7 1.345(10)
N1 C1 1.379(9)
N1 C11 1.474(9)
N2 C7 1.311(10)
N2 C6 1.374(9)
N3 C18 1.348(9)
N3 C23 1.372(9)
N3 C19 1.464(9)
N4 C23 1.324(9)
N4 C13 1.402(9)
C1 C2 1.368(10)
C1 C6 1.409(10)
C2 C3 1.407(11)
C2 H2 0.9300
C3 C4 1.394(11)
C4 C5 1.380(11)
C5 C6 1.402(10)
C7 C8 1.484(11)
C8 C9 1.400(18)
C8 C9A 1.65(2)
C8 H8A 0.9700
C8 H8B 0.9700
C9 C10 1.67(3)
C9 H9A 0.9700
C9 H9B 0.9700
C10 C11 1.41(2)
C10 H10A 0.9700
C10 H10B 0.9700
C9A C10A 0.95(2)
C9A H9A1 0.9700
C9A H9A2 0.9700
C10A C11 1.63(2)
C10A H10C 0.9700
C10A H10D 0.9700
C11 H11A 0.9700
C11 H11B 0.9700
C12 H12A 0.9600
C12 H12B 0.9600
C12 H12C 0.9600
C13 C18 1.383(10)
C13 C14 1.395(11)
C14 C15 1.393(11)
C15 C16 1.398(11)
C16 C17 1.361(10)
C17 C18 1.377(10)
C17 H17 0.9300
C19 C20 1.48(2)
C19 C20A 1.585(17)
C19 H19A 0.9700
C19 H19B 0.9700
C20 C21 1.30(2)
C20 H20A 0.9700
C20 H20B 0.9700
C21 C22 1.551(18)
C21 H21A 0.9700
C21 H21B 0.9700
C20A C21A 1.25(2)
C20A H20C 0.9700
C20A H20D 0.9700
C21A C22 1.47(2)
C21A H21C 0.9700
C21A H21D 0.9700
C22 C23 1.487(10)
C22 H22A 0.9700
C22 H22B 0.9700
C24 H24A 0.9600
C24 H24B 0.9600
C24 H24C 0.9600

loop_
_geom_torsion_atom_site_label_1
_geom_torsion_atom_site_label_2
_geom_torsion_atom_site_label_3
_geom_torsion_atom_site_label_4
_geom_torsion
C7 N1 C1 C2 -179.3(8)
C11 N1 C1 C2 -3.0(13)
C7 N1 C1 C6 1.5(8)
C11 N1 C1 C6 177.8(7)
N1 C1 C2 C3 179.4(8)
C6 C1 C2 C3 -1.6(11)
C1 C2 C3 C4 2.0(12)
C1 C2 C3 Br1 -177.0(6)
C12 O1 C4 C5 94.6(10)
C12 O1 C4 C3 -90.5(9)
C2 C3 C4 O1 -176.8(7)
Br1 C3 C4 O1 2.2(11)
C2 C3 C4 C5 -1.7(13)
Br1 C3 C4 C5 177.3(6)
O1 C4 C5 C6 175.8(7)
C3 C4 C5 C6 0.8(12)
O1 C4 C5 Br2 -3.7(11)
C3 C4 C5 Br2 -178.7(6)
C7 N2 C6 C5 178.7(8)
C7 N2 C6 C1 -0.2(9)
C4 C5 C6 N2 -179.2(8)
Br2 C5 C6 N2 0.3(12)
C4 C5 C6 C1 -0.4(11)
Br2 C5 C6 C1 179.1(5)
C2 C1 C6 N2 179.9(7)
N1 C1 C6 N2 -0.9(9)
C2 C1 C6 C5 0.8(12)
N1 C1 C6 C5 -179.9(6)
C6 N2 C7 N1 1.3(9)
C6 N2 C7 C8 -178.0(7)
C1 N1 C7 N2 -1.9(9)
C11 N1 C7 N2 -178.1(7)
C1 N1 C7 C8 177.4(7)
C11 N1 C7 C8 1.1(12)
N2 C7 C8 C9 152.3(11)
N1 C7 C8 C9 -26.9(14)
N2 C7 C8 C9A -169.5(11)
N1 C7 C8 C9A 11.2(13)
C7 C8 C9 C10 33(2)
C8 C9 C10 C11 -17(3)
C7 C8 C9A C10A -17(4)
C8 C9A C10A C11 7(5)
C9 C10 C11 N1 -8(2)
C7 N1 C11 C10 16.5(16)
C1 N1 C11 C10 -159.1(12)
C7 N1 C11 C10A -10.8(13)
C1 N1 C11 C10A 173.7(10)
C9A C10A C11 N1 7(4)
C23 N4 C13 C18 -0.5(8)
C23 N4 C13 C14 179.4(7)
C18 C13 C14 C15 0.2(11)
N4 C13 C14 C15 -179.6(7)
C18 C13 C14 Br4 -179.6(5)
N4 C13 C14 Br4 0.6(11)
C24 O2 C15 C14 93.5(10)
C24 O2 C15 C16 -89.5(11)
C13 C14 C15 O2 177.1(7)
Br4 C14 C15 O2 -3.1(11)
C13 C14 C15 C16 0.0(11)
Br4 C14 C15 C16 179.8(5)
O2 C15 C16 C17 -176.9(7)
C14 C15 C16 C17 0.2(12)
O2 C15 C16 Br3 0.6(10)
C14 C15 C16 Br3 177.6(6)
C15 C16 C17 C18 -0.5(12)
Br3 C16 C17 C18 -177.9(5)
C15 C16 C17 Br5 -172.8(10)
Br3 C16 C17 Br5 9.9(12)
C23 N3 C18 C17 -178.6(8)
C19 N3 C18 C17 -0.5(13)
C23 N3 C18 C13 1.1(8)
C19 N3 C18 C13 179.2(6)
C16 C17 C18 N3 -179.7(7)
Br5 C17 C18 N3 -7.2(14)
C16 C17 C18 C13 0.6(11)
Br5 C17 C18 C13 173.1(10)
C14 C13 C18 N3 179.7(7)
N4 C13 C18 N3 -0.4(8)
C14 C13 C18 C17 -0.5(11)
N4 C13 C18 C17 179.4(7)
C18 N3 C19 C20 -153.6(11)
C23 N3 C19 C20 24.2(13)
C18 N3 C19 C20A 166.1(9)
C23 N3 C19 C20A -16.1(11)
N3 C19 C20 C21 -35(2)
C19 C20 C21 C22 21(3)
N3 C19 C20A C21A 22(2)
C19 C20A C21A C22 -12(3)
C20A C21A C22 C23 -6(3)
C20 C21 C22 C23 6(2)
C13 N4 C23 N3 1.2(8)
C13 N4 C23 C22 -177.6(7)
C18 N3 C23 N4 -1.5(8)
C19 N3 C23 N4 -179.7(7)
C18 N3 C23 C22 177.4(7)
C19 N3 C23 C22 -0.7(11)
C21A C22 C23 N4 -168.4(11)
C21 C22 C23 N4 163.3(10)
C21A C22 C23 N3 12.8(13)
C21 C22 C23 N3 -15.5(12)
